data_7110991
loop_
_publ_author_name
'Suzuki, Hajime'
'Yamamoto, Yasuhiro'
'Tajima, Nobuo'
'Tatsumi, Kazuyuki'

_publ_section_title
;
 Molecular architecture via coordination: quasi-octahedral macrocycles of
 rhodium and iridium bearing a pentamethylcyclopentadienyl group
;
_journal_issue 18
_journal_name_full 'Chemical Communications'
_journal_page_first 1801
_journal_paper_doi 10.1039/b003416i
_journal_year 2000
_chemical_formula_sum 'C27 H38 Cl2 F6 N2 O7 Rh2 S2'
_chemical_formula_weight 957.43
_space_group_IT_number 14
_symmetry_cell_setting monoclinic
_symmetry_Int_Tables_number 14
_symmetry_space_group_name_Hall '-P 2yn'
_symmetry_space_group_name_H-M 'P 1 21/n 1'
_cell_angle_alpha 90
_cell_angle_beta 108.31(2)
_cell_angle_gamma 90
_cell_formula_units_Z 4
_cell_length_a 13.245(7)
_cell_length_b 20.417(6)
_cell_length_c 14.419(4)
_cell_measurement_reflns_used 24
_cell_measurement_temperature 298.2
_cell_measurement_theta_max 15.0
_cell_measurement_theta_min 14.9
_cell_volume 3702(2)
_computing_cell_refinement 'MSC/AFC Diffractometer Control'
_computing_data_collection 'MSC/AFC Diffractometer Control'
_computing_data_reduction 'teXsan Ver. 1.10'
_computing_publication_material 'teXsan Ver. 1.10'
_computing_structure_refinement 'teXsan Ver. 1.10'
_computing_structure_solution 'DIRDIF94 (PATTY)'
_diffrn_measured_fraction_theta_full 0.9971
_diffrn_measured_fraction_theta_max 0.9971
_diffrn_measurement_device_type 'Rigaku AFC5S'
_diffrn_measurement_method \w-2\q
_diffrn_radiation_type 'Mo K\a'
_diffrn_radiation_wavelength 0.7107
_diffrn_reflns_av_R_equivalents 0.046
_diffrn_reflns_limit_h_max 15
_diffrn_reflns_limit_h_min 0
_diffrn_reflns_limit_k_max 24
_diffrn_reflns_limit_k_min 0
_diffrn_reflns_limit_l_max 16
_diffrn_reflns_limit_l_min -17
_diffrn_reflns_number 7011
_diffrn_reflns_theta_full 25.00
_diffrn_reflns_theta_max 25.00
_diffrn_standards_decay_% 1.09
_diffrn_standards_interval_count 200
_diffrn_standards_number 3
_exptl_absorpt_coefficient_mu 1.220
_exptl_absorpt_correction_T_max 1.000
_exptl_absorpt_correction_T_min 0.947
_exptl_absorpt_correction_type psi-scan
_exptl_absorpt_process_details '(North, Phillips & Mathews, 1968)'
_exptl_crystal_colour orange
_exptl_crystal_density_diffrn 1.718
_exptl_crystal_density_method 'not measured'
_exptl_crystal_description prismatic
_exptl_crystal_size_max 0.500
_exptl_crystal_size_mid 0.300
_exptl_crystal_size_min 0.200
_refine_diff_density_max 0.64
_refine_diff_density_min -0.57
_refine_ls_extinction_method none
_refine_ls_goodness_of_fit_ref 1.887
_refine_ls_hydrogen_treatment noref
_refine_ls_number_parameters 433
_refine_ls_number_reflns 6485
_refine_ls_R_factor_gt 0.0502
_refine_ls_shift/su_max 0.2727
_refine_ls_structure_factor_coef Fsqd
_refine_ls_weighting_details 'w = 1/[\s^2^(Fo^2^) + (0.04000(Max(Fo^2^,0) + 2Fc^2^)/3)^2^]'
_refine_ls_weighting_scheme calc
_refine_ls_wR_factor_ref 0.1698
_reflns_number_gt 4132
_reflns_number_total 6496
_reflns_threshold_expression F^2^>2.0\s(F^2^)
_cod_data_source_file b003416isup1.cif
_cod_data_source_block afc5s.xtl_master_file
_cod_original_cell_volume 3701(1)
_cod_original_formula_sum 'C27 H38 Cl2 F6 N2 O7 S2 Rh2 '
_cod_database_code 7110991

loop_
_symmetry_equiv_pos_as_xyz
x,y,z
1/2-x,1/2+y,1/2-z
-x,-y,-z
1/2+x,1/2-y,1/2+z

loop_
_atom_site_label
_atom_site_type_symbol
_atom_site_fract_x
_atom_site_fract_y
_atom_site_fract_z
_atom_site_U_iso_or_equiv
_atom_site_adp_type
_atom_site_occupancy
_atom_site_calc_flag
Rh(1) Rh -0.13716(6) 0.17541(4) 0.43596(5) 0.0312(2) Uani 1.00 d
Rh(2) Rh 0.11396(6) 0.14570(4) 0.38423(5) 0.0313(2) Uani 1.00 d
Cl(1) Cl 0.0551(2) 0.1879(1) 0.5197(2) 0.0384(7) Uani 1.00 d
Cl(2) Cl -0.0781(2) 0.1350(1) 0.3002(2) 0.0380(7) Uani 1.00 d
S(1) S 0.0157(3) 0.1704(2) 0.8784(2) 0.069(1) Uani 1.00 d
S(2) S 0.4788(4) 0.0463(2) 0.7113(3) 0.079(1) Uani 1.00 d
F(1) F -0.0973(9) 0.1098(6) 0.9655(8) 0.139(5) Uani 1.00 d
F(2) F -0.017(1) 0.0506(6) 0.891(1) 0.176(7) Uani 1.00 d
F(3) F -0.1522(9) 0.1020(7) 0.8080(10) 0.174(6) Uani 1.00 d
F(4) F 0.584(1) 0.0468(7) 0.8931(9) 0.224(7) Uani 1.00 d
F(5) F 0.463(1) -0.0185(8) 0.858(1) 0.198(8) Uani 1.00 d
F(6) F 0.586(1) -0.0410(7) 0.8223(9) 0.182(6) Uani 1.00 d
O(1) O 0.099(1) 0.1685(7) 0.9626(8) 0.153(6) Uani 1.00 d
O(2) O -0.051(1) 0.2253(6) 0.8709(10) 0.142(6) Uani 1.00 d
O(3) O 0.0402(8) 0.1575(5) 0.7910(6) 0.086(4) Uani 1.00 d
O(4) O 0.421(2) 0.0939(8) 0.730(1) 0.213(8) Uani 1.00 d
O(5) O 0.572(1) 0.0721(7) 0.6891(10) 0.149(6) Uani 1.00 d
O(6) O 0.4275(10) -0.0059(5) 0.6527(8) 0.119(4) Uani 1.00 d
O(7) O -0.156(1) -0.0441(9) 0.234(1) 0.168(8) Uani 1.00 d
N(1) N -0.1239(6) 0.0773(4) 0.4893(6) 0.031(2) Uani 1.00 d
N(2) N 0.1125(6) 0.0485(4) 0.4417(6) 0.035(2) Uani 1.00 d
C(1) C -0.2080(8) 0.2362(5) 0.5191(8) 0.044(3) Uani 1.00 d
C(2) C -0.2859(7) 0.1912(5) 0.4647(8) 0.040(3) Uani 1.00 d
C(3) C -0.3003(8) 0.1999(5) 0.3638(8) 0.044(3) Uani 1.00 d
C(4) C -0.2347(8) 0.2538(5) 0.3535(8) 0.045(3) Uani 1.00 d
C(5) C -0.1795(8) 0.2764(5) 0.4474(8) 0.045(3) Uani 1.00 d
C(6) C -0.169(1) 0.2439(7) 0.6294(9) 0.072(5) Uani 1.00 d
C(7) C -0.3425(10) 0.1447(6) 0.508(1) 0.067(4) Uani 1.00 d
C(8) C -0.3760(9) 0.1636(7) 0.2807(10) 0.074(4) Uani 1.00 d
C(9) C -0.229(1) 0.2818(7) 0.2595(9) 0.076(5) Uani 1.00 d
C(10) C -0.102(1) 0.3355(5) 0.476(1) 0.070(4) Uani 1.00 d
C(11) C 0.2683(8) 0.1922(6) 0.4191(7) 0.046(3) Uani 1.00 d
C(12) C 0.2701(8) 0.1342(6) 0.3675(8) 0.050(3) Uani 1.00 d
C(13) C 0.1876(8) 0.1392(6) 0.2718(7) 0.047(3) Uani 1.00 d
C(14) C 0.1413(8) 0.2030(6) 0.2674(8) 0.048(3) Uani 1.00 d
C(15) C 0.1891(9) 0.2356(6) 0.3570(9) 0.054(4) Uani 1.00 d
C(16) C 0.3402(10) 0.2079(8) 0.5185(9) 0.078(5) Uani 1.00 d
C(17) C 0.3416(10) 0.0760(7) 0.4004(10) 0.074(5) Uani 1.00 d
C(18) C 0.163(1) 0.0902(7) 0.1917(9) 0.076(5) Uani 1.00 d
C(19) C 0.058(1) 0.2317(7) 0.1801(10) 0.075(5) Uani 1.00 d
C(20) C 0.164(1) 0.3026(7) 0.381(1) 0.086(6) Uani 1.00 d
C(21) C -0.0725(7) 0.0637(5) 0.5841(7) 0.036(3) Uani 1.00 d
C(22) C -0.1704(7) 0.0293(5) 0.4302(7) 0.038(3) Uani 1.00 d
C(23) C 0.1648(7) 0.0343(5) 0.5364(7) 0.037(3) Uani 1.00 d
C(24) C 0.0662(7) -0.0020(5) 0.3811(7) 0.037(3) Uani 1.00 d
C(25) C -0.067(2) 0.109(1) 0.883(2) 0.106(8) Uani 1.00 d
C(26) C 0.535(2) 0.0113(10) 0.824(1) 0.109(7) Uani 1.00 d
C(27) C -0.218(2) -0.005(2) 0.152(2) 0.24(2) Uani 1.00 d
H(1) H -0.1911 0.2899 0.6440 0.0825 Uiso 1.00 calc
H(2) H -0.1981 0.2151 0.6603 0.0825 Uiso 1.00 calc
H(3) H -0.0931 0.2456 0.6540 0.0825 Uiso 1.00 calc
H(4) H -0.2925 0.1143 0.5521 0.0841 Uiso 1.00 calc
H(5) H -0.3812 0.1655 0.5447 0.0841 Uiso 1.00 calc
H(6) H -0.3907 0.1177 0.4588 0.0841 Uiso 1.00 calc
H(7) H -0.4111 0.1300 0.3029 0.0943 Uiso 1.00 calc
H(8) H -0.4284 0.1923 0.2381 0.0943 Uiso 1.00 calc
H(9) H -0.3391 0.1431 0.2383 0.0943 Uiso 1.00 calc
H(10) H -0.2701 0.2590 0.2035 0.0883 Uiso 1.00 calc
H(11) H -0.2502 0.3274 0.2527 0.0883 Uiso 1.00 calc
H(12) H -0.1549 0.2821 0.2572 0.0883 Uiso 1.00 calc
H(13) H -0.0951 0.3557 0.4186 0.0849 Uiso 1.00 calc
H(14) H -0.0350 0.3221 0.5170 0.0849 Uiso 1.00 calc
H(15) H -0.1312 0.3674 0.5097 0.0849 Uiso 1.00 calc
H(16) H 0.3275 0.1754 0.5657 0.0889 Uiso 1.00 calc
H(17) H 0.3234 0.2492 0.5392 0.0889 Uiso 1.00 calc
H(18) H 0.4115 0.2048 0.5231 0.0889 Uiso 1.00 calc
H(19) H 0.3861 0.0800 0.4630 0.0848 Uiso 1.00 calc
H(20) H 0.2982 0.0347 0.3976 0.0848 Uiso 1.00 calc
H(21) H 0.3810 0.0666 0.3557 0.0848 Uiso 1.00 calc
H(22) H 0.2030 0.0506 0.2120 0.0896 Uiso 1.00 calc
H(23) H 0.0885 0.0784 0.1724 0.0896 Uiso 1.00 calc
H(24) H 0.1782 0.1075 0.1369 0.0896 Uiso 1.00 calc
H(25) H 0.0837 0.2683 0.1583 0.0826 Uiso 1.00 calc
H(26) H 0.0373 0.1988 0.1285 0.0826 Uiso 1.00 calc
H(27) H -0.0044 0.2414 0.1978 0.0826 Uiso 1.00 calc
H(28) H 0.0869 0.3059 0.3750 0.0964 Uiso 1.00 calc
H(29) H 0.2021 0.3142 0.4450 0.0964 Uiso 1.00 calc
H(30) H 0.1749 0.3335 0.3358 0.0964 Uiso 1.00 calc
H(31) H -0.0375 0.0983 0.6294 0.0441 Uiso 1.00 calc
H(32) H -0.2082 0.0383 0.3613 0.0474 Uiso 1.00 calc
H(33) H 0.1992 0.0787 0.5902 0.0596 Uiso 1.00 calc
H(34) H 0.0239 0.0083 0.3064 0.0596 Uiso 1.00 calc
H(35) H -0.2417 0.0320 0.1725 0.2287 Uiso 1.00 calc
H(36) H -0.1669 0.0058 0.1169 0.2287 Uiso 1.00 calc
H(37) H -0.2724 -0.0304 0.1084 0.2287 Uiso 1.00 calc
H(38) H -0.1981 -0.0621 0.2751 0.2103 Uiso 1.00 calc

loop_
_atom_site_aniso_label
_atom_site_aniso_U_11
_atom_site_aniso_U_22
_atom_site_aniso_U_33
_atom_site_aniso_U_12
_atom_site_aniso_U_13
_atom_site_aniso_U_23
Rh(1) 0.0273(4) 0.0294(4) 0.0364(4) 0.0032(3) 0.0093(3) 0.0040(3)
Rh(2) 0.0261(4) 0.0325(4) 0.0351(4) 0.0010(3) 0.0092(3) 0.0071(3)
Cl(1) 0.031(1) 0.044(2) 0.038(1) -0.002(1) 0.007(1) -0.004(1)
Cl(2) 0.030(1) 0.047(2) 0.035(1) 0.002(1) 0.0072(10) 0.002(1)
S(1) 0.085(2) 0.074(2) 0.052(2) -0.023(2) 0.027(2) -0.008(2)
S(2) 0.096(3) 0.054(2) 0.076(3) 0.010(2) 0.009(2) -0.004(2)
F(1) 0.131(9) 0.16(1) 0.140(9) -0.035(8) 0.066(8) 0.024(8)
F(2) 0.17(1) 0.085(8) 0.29(2) -0.013(8) 0.10(1) 0.013(9)
F(3) 0.095(8) 0.24(2) 0.16(1) -0.067(9) 0.003(8) -0.05(1)
F(4) 0.34(2) 0.14(1) 0.097(9) -0.06(1) -0.06(1) 0.006(8)
F(5) 0.23(2) 0.23(2) 0.18(1) -0.02(1) 0.13(1) 0.04(1)
F(6) 0.20(1) 0.19(1) 0.15(1) 0.10(1) 0.039(10) 0.076(10)
O(1) 0.14(1) 0.23(2) 0.073(7) -0.12(1) 0.005(7) 0.016(9)
O(2) 0.21(2) 0.11(1) 0.16(1) 0.055(10) 0.12(1) 0.015(9)
O(3) 0.090(7) 0.112(8) 0.061(6) -0.004(6) 0.033(5) -0.006(5)
O(4) 0.30(2) 0.19(2) 0.16(1) 0.19(2) 0.08(1) 0.02(1)
O(5) 0.18(1) 0.14(1) 0.13(1) -0.05(1) 0.05(1) 0.002(9)
O(6) 0.14(1) 0.077(8) 0.109(9) -0.024(7) -0.010(7) -0.004(7)
O(7) 0.17(2) 0.18(2) 0.14(1) -0.03(1) 0.03(1) -0.06(1)
N(1) 0.030(4) 0.027(4) 0.040(5) 0.004(3) 0.015(4) 0.003(4)
N(2) 0.032(4) 0.034(5) 0.040(5) 0.005(4) 0.014(4) 0.008(4)
C(1) 0.033(5) 0.042(6) 0.059(7) 0.007(5) 0.019(5) -0.008(5)
C(2) 0.033(5) 0.029(6) 0.061(7) 0.009(4) 0.019(5) 0.004(5)
C(3) 0.034(6) 0.038(6) 0.054(7) 0.004(5) 0.006(5) -0.002(5)
C(4) 0.042(6) 0.045(7) 0.047(7) 0.019(5) 0.011(5) 0.010(5)
C(5) 0.034(6) 0.034(6) 0.069(8) 0.010(5) 0.019(5) 0.000(5)
C(6) 0.071(9) 0.09(1) 0.057(8) 0.011(8) 0.028(7) -0.025(7)
C(7) 0.061(8) 0.047(7) 0.11(1) -0.007(6) 0.054(8) 0.006(7)
C(8) 0.038(6) 0.09(1) 0.077(9) 0.007(6) -0.010(6) -0.023(8)
C(9) 0.09(1) 0.078(10) 0.058(8) 0.033(8) 0.017(7) 0.025(7)
C(10) 0.071(9) 0.031(7) 0.11(1) -0.003(6) 0.031(8) -0.008(7)
C(11) 0.028(5) 0.069(8) 0.041(6) -0.011(5) 0.011(5) 0.002(6)
C(12) 0.027(5) 0.080(9) 0.051(7) 0.012(5) 0.023(5) 0.019(6)
C(13) 0.044(6) 0.062(8) 0.042(6) -0.005(6) 0.022(5) 0.005(6)
C(14) 0.042(6) 0.054(7) 0.050(7) 0.002(5) 0.019(5) 0.025(6)
C(15) 0.042(6) 0.056(8) 0.070(8) -0.018(6) 0.028(6) 0.000(6)
C(16) 0.045(7) 0.12(1) 0.056(8) -0.035(8) -0.007(6) -0.003(8)
C(17) 0.051(8) 0.09(1) 0.081(9) 0.036(7) 0.026(7) 0.027(8)
C(18) 0.082(10) 0.09(1) 0.057(8) -0.007(8) 0.030(7) -0.011(8)
C(19) 0.061(8) 0.10(1) 0.068(9) 0.012(7) 0.018(7) 0.042(8)
C(20) 0.08(1) 0.060(10) 0.13(1) -0.016(8) 0.044(10) 0.003(9)
C(21) 0.036(5) 0.037(6) 0.036(6) 0.004(4) 0.012(4) 0.004(4)
C(22) 0.032(5) 0.039(6) 0.040(6) -0.002(4) 0.008(4) 0.003(5)
C(23) 0.038(6) 0.030(6) 0.041(6) 0.002(4) 0.009(5) 0.002(5)
C(24) 0.032(5) 0.043(6) 0.036(5) -0.001(5) 0.013(4) 0.003(5)
C(25) 0.10(1) 0.11(2) 0.12(2) 0.00(1) 0.06(1) -0.02(1)
C(26) 0.12(2) 0.09(1) 0.09(1) 0.04(1) 0.00(1) 0.00(1)
C(27) 0.16(3) 0.30(5) 0.21(3) -0.04(3) 0.01(2) -0.08(3)

loop_
_atom_type_symbol
_atom_type_description
_atom_type_scat_dispersion_real
_atom_type_scat_dispersion_imag
_atom_type_scat_source
C C 0.003 0.002
;International Tables for Crystallography
(1992, Vol. C, Tables 4.2.6.8 and 6.1.1.1)
;
H H 0.000 0.000
;International Tables for Crystallography
(1992, Vol. C, Table 6.1.1.2)
;
N N 0.006 0.003
;International Tables for Crystallography
(1992, Vol. C, Tables 4.2.6.8 and 6.1.1.1)
;
O O 0.011 0.006
;International Tables for Crystallography
(1992, Vol. C, Tables 4.2.6.8 and 6.1.1.1)
;
S S 0.125 0.123
;International Tables for Crystallography
(1992, Vol. C, Tables 4.2.6.8 and 6.1.1.1)
;
F F 0.017 0.010
;International Tables for Crystallography
(1992, Vol. C, Tables 4.2.6.8 and 6.1.1.1)
;
Cl Cl 0.148 0.159
;International Tables for Crystallography
(1992, Vol. C, Tables 4.2.6.8 and 6.1.1.1)
;
Rh Rh -1.118 0.919
;International Tables for Crystallography
(1992, Vol. C, Tables 4.2.6.8 and 6.1.1.1)
;

loop_
_geom_angle_atom_site_label_1
_geom_angle_atom_site_label_2
_geom_angle_atom_site_label_3
_geom_angle
_geom_angle_site_symmetry_2
_geom_angle_site_symmetry_3
_geom_angle_publ_flag
Cl(1) Rh(1) Cl(2) 83.50(8) 1_555 1_555 yes
Cl(1) Rh(1) N(1) 88.0(2) 1_555 1_555 yes
Cl(1) Rh(1) C(1) 103.5(3) 1_555 1_555 yes
Cl(1) Rh(1) C(2) 139.0(3) 1_555 1_555 yes
Cl(1) Rh(1) C(3) 160.6(3) 1_555 1_555 yes
Cl(1) Rh(1) C(4) 122.7(3) 1_555 1_555 yes
Cl(1) Rh(1) C(5) 96.7(3) 1_555 1_555 yes
Cl(2) Rh(1) N(1) 87.8(2) 1_555 1_555 yes
Cl(2) Rh(1) C(1) 160.8(3) 1_555 1_555 yes
Cl(2) Rh(1) C(2) 137.5(3) 1_555 1_555 yes
Cl(2) Rh(1) C(3) 102.5(3) 1_555 1_555 yes
Cl(2) Rh(1) C(4) 95.5(3) 1_555 1_555 yes
Cl(2) Rh(1) C(5) 122.4(3) 1_555 1_555 yes
N(1) Rh(1) C(1) 110.1(3) 1_555 1_555 yes
N(1) Rh(1) C(2) 92.7(3) 1_555 1_555 yes
N(1) Rh(1) C(3) 110.5(3) 1_555 1_555 yes
N(1) Rh(1) C(4) 149.3(4) 1_555 1_555 yes
N(1) Rh(1) C(5) 149.8(4) 1_555 1_555 yes
C(1) Rh(1) C(2) 38.6(4) 1_555 1_555 yes
C(1) Rh(1) C(3) 65.4(4) 1_555 1_555 yes
C(1) Rh(1) C(4) 65.6(4) 1_555 1_555 yes
C(1) Rh(1) C(5) 39.8(4) 1_555 1_555 yes
C(2) Rh(1) C(3) 38.5(4) 1_555 1_555 yes
C(2) Rh(1) C(4) 64.6(4) 1_555 1_555 yes
C(2) Rh(1) C(5) 64.4(4) 1_555 1_555 yes
C(3) Rh(1) C(4) 39.0(4) 1_555 1_555 yes
C(3) Rh(1) C(5) 64.4(4) 1_555 1_555 yes
C(4) Rh(1) C(5) 37.8(4) 1_555 1_555 yes
Cl(1) Rh(2) Cl(2) 83.47(8) 1_555 1_555 yes
Cl(1) Rh(2) N(2) 88.5(2) 1_555 1_555 yes
Cl(1) Rh(2) C(11) 99.9(3) 1_555 1_555 yes
Cl(1) Rh(2) C(12) 132.3(3) 1_555 1_555 yes
Cl(1) Rh(2) C(13) 161.8(3) 1_555 1_555 yes
Cl(1) Rh(2) C(14) 126.5(3) 1_555 1_555 yes
Cl(1) Rh(2) C(15) 97.1(3) 1_555 1_555 yes
Cl(2) Rh(2) N(2) 88.5(2) 1_555 1_555 yes
Cl(2) Rh(2) C(11) 155.3(3) 1_555 1_555 yes
Cl(2) Rh(2) C(12) 144.1(3) 1_555 1_555 yes
Cl(2) Rh(2) C(13) 105.5(3) 1_555 1_555 yes
Cl(2) Rh(2) C(14) 93.7(3) 1_555 1_555 yes
Cl(2) Rh(2) C(15) 116.5(3) 1_555 1_555 yes
N(2) Rh(2) C(11) 115.9(4) 1_555 1_555 yes
N(2) Rh(2) C(12) 93.9(4) 1_555 1_555 yes
N(2) Rh(2) C(13) 107.2(4) 1_555 1_555 yes
N(2) Rh(2) C(14) 144.9(4) 1_555 1_555 yes
N(2) Rh(2) C(15) 154.7(4) 1_555 1_555 yes
C(11) Rh(2) C(12) 37.8(4) 1_555 1_555 yes
C(11) Rh(2) C(13) 65.3(4) 1_555 1_555 yes
C(11) Rh(2) C(14) 64.5(4) 1_555 1_555 yes
C(11) Rh(2) C(15) 38.9(4) 1_555 1_555 yes
C(12) Rh(2) C(13) 39.9(4) 1_555 1_555 yes
C(12) Rh(2) C(14) 64.9(4) 1_555 1_555 yes
C(12) Rh(2) C(15) 64.3(4) 1_555 1_555 yes
C(13) Rh(2) C(14) 38.8(4) 1_555 1_555 yes
C(13) Rh(2) C(15) 64.8(4) 1_555 1_555 yes
C(14) Rh(2) C(15) 37.9(4) 1_555 1_555 yes
Rh(1) Cl(1) Rh(2) 96.33(9) 1_555 1_555 yes
Rh(1) Cl(2) Rh(2) 96.69(9) 1_555 1_555 yes
O(1) S(1) O(2) 113.8(9) 1_555 1_555 yes
O(1) S(1) O(3) 116.0(8) 1_555 1_555 yes
O(1) S(1) C(25) 107.3(9) 1_555 1_555 yes
O(2) S(1) O(3) 113.0(7) 1_555 1_555 yes
O(2) S(1) C(25) 101.5(9) 1_555 1_555 yes
O(3) S(1) C(25) 103.3(8) 1_555 1_555 yes
O(4) S(2) O(5) 111(1) 1_555 1_555 yes
O(4) S(2) O(6) 118(1) 1_555 1_555 yes
O(4) S(2) C(26) 102.6(10) 1_555 1_555 yes
O(5) S(2) O(6) 115.1(8) 1_555 1_555 yes
O(5) S(2) C(26) 102(1) 1_555 1_555 yes
O(6) S(2) C(26) 103.7(9) 1_555 1_555 yes
Rh(1) N(1) C(21) 121.1(6) 1_555 1_555 yes
Rh(1) N(1) C(22) 119.7(6) 1_555 1_555 yes
C(21) N(1) C(22) 119.1(8) 1_555 1_555 yes
Rh(2) N(2) C(23) 121.5(6) 1_555 1_555 yes
Rh(2) N(2) C(24) 120.4(6) 1_555 1_555 yes
C(23) N(2) C(24) 117.9(8) 1_555 1_555 yes
Rh(1) C(1) C(2) 71.6(6) 1_555 1_555 yes
Rh(1) C(1) C(5) 70.9(6) 1_555 1_555 yes
Rh(1) C(1) C(6) 125.7(8) 1_555 1_555 yes
C(2) C(1) C(5) 106.1(9) 1_555 1_555 yes
C(2) C(1) C(6) 126(1) 1_555 1_555 yes
C(5) C(1) C(6) 127(1) 1_555 1_555 yes
Rh(1) C(2) C(1) 69.8(5) 1_555 1_555 yes
Rh(1) C(2) C(3) 70.1(6) 1_555 1_555 yes
Rh(1) C(2) C(7) 127.2(7) 1_555 1_555 yes
C(1) C(2) C(3) 109.1(9) 1_555 1_555 yes
C(1) C(2) C(7) 124(1) 1_555 1_555 yes
C(3) C(2) C(7) 126(1) 1_555 1_555 yes
Rh(1) C(3) C(2) 71.5(6) 1_555 1_555 yes
Rh(1) C(3) C(4) 71.2(6) 1_555 1_555 yes
Rh(1) C(3) C(8) 126.4(8) 1_555 1_555 yes
C(2) C(3) C(4) 108.1(9) 1_555 1_555 yes
C(2) C(3) C(8) 126(1) 1_555 1_555 yes
C(4) C(3) C(8) 124(1) 1_555 1_555 yes
Rh(1) C(4) C(3) 69.7(6) 1_555 1_555 yes
Rh(1) C(4) C(5) 70.9(6) 1_555 1_555 yes
Rh(1) C(4) C(9) 126.1(8) 1_555 1_555 yes
C(3) C(4) C(5) 107.6(9) 1_555 1_555 yes
C(3) C(4) C(9) 126(1) 1_555 1_555 yes
C(5) C(4) C(9) 126(1) 1_555 1_555 yes
Rh(1) C(5) C(1) 69.4(6) 1_555 1_555 yes
Rh(1) C(5) C(4) 71.3(6) 1_555 1_555 yes
Rh(1) C(5) C(10) 126.5(7) 1_555 1_555 yes
C(1) C(5) C(4) 109.1(9) 1_555 1_555 yes
C(1) C(5) C(10) 123(1) 1_555 1_555 yes
C(4) C(5) C(10) 127(1) 1_555 1_555 yes
Rh(2) C(11) C(12) 71.3(6) 1_555 1_555 yes
Rh(2) C(11) C(15) 71.2(6) 1_555 1_555 yes
Rh(2) C(11) C(16) 126.3(8) 1_555 1_555 yes
C(12) C(11) C(15) 108.5(9) 1_555 1_555 yes
C(12) C(11) C(16) 125(1) 1_555 1_555 yes
C(15) C(11) C(16) 125(1) 1_555 1_555 yes
Rh(2) C(12) C(11) 71.0(5) 1_555 1_555 yes
Rh(2) C(12) C(13) 69.1(5) 1_555 1_555 yes
Rh(2) C(12) C(17) 125.4(8) 1_555 1_555 yes
C(11) C(12) C(13) 107.9(9) 1_555 1_555 yes
C(11) C(12) C(17) 127(1) 1_555 1_555 yes
C(13) C(12) C(17) 124(1) 1_555 1_555 yes
Rh(2) C(13) C(12) 71.0(5) 1_555 1_555 yes
Rh(2) C(13) C(14) 71.8(6) 1_555 1_555 yes
Rh(2) C(13) C(18) 126.0(8) 1_555 1_555 yes
C(12) C(13) C(14) 106.6(10) 1_555 1_555 yes
C(12) C(13) C(18) 126(1) 1_555 1_555 yes
C(14) C(13) C(18) 126(1) 1_555 1_555 yes
Rh(2) C(14) C(13) 69.5(5) 1_555 1_555 yes
Rh(2) C(14) C(15) 71.4(6) 1_555 1_555 yes
Rh(2) C(14) C(19) 127.1(8) 1_555 1_555 yes
C(13) C(14) C(15) 109.0(10) 1_555 1_555 yes
C(13) C(14) C(19) 125(1) 1_555 1_555 yes
C(15) C(14) C(19) 125(1) 1_555 1_555 yes
Rh(2) C(15) C(11) 69.9(6) 1_555 1_555 yes
Rh(2) C(15) C(14) 70.7(6) 1_555 1_555 yes
Rh(2) C(15) C(20) 126.1(8) 1_555 1_555 yes
C(11) C(15) C(14) 107(1) 1_555 1_555 yes
C(11) C(15) C(20) 126(1) 1_555 1_555 yes
C(14) C(15) C(20) 125(1) 1_555 1_555 yes
N(1) C(21) C(24) 121.5(9) 1_555 3_556 yes
N(1) C(22) C(23) 120.7(9) 1_555 3_556 yes
N(2) C(23) C(22) 120.6(9) 1_555 3_556 yes
N(2) C(24) C(21) 120.2(9) 1_555 3_556 yes
S(1) C(25) F(1) 113(1) 1_555 1_555 yes
S(1) C(25) F(2) 111(1) 1_555 1_555 yes
S(1) C(25) F(3) 117(1) 1_555 1_555 yes
F(1) C(25) F(2) 101(1) 1_555 1_555 yes
F(1) C(25) F(3) 107(1) 1_555 1_555 yes
F(2) C(25) F(3) 104(1) 1_555 1_555 yes
S(2) C(26) F(4) 118(1) 1_555 1_555 yes
S(2) C(26) F(5) 113(1) 1_555 1_555 yes
S(2) C(26) F(6) 114(1) 1_555 1_555 yes
F(4) C(26) F(5) 102(1) 1_555 1_555 yes
F(4) C(26) F(6) 110(1) 1_555 1_555 yes
F(5) C(26) F(6) 94(1) 1_555 1_555 yes

loop_
_geom_bond_atom_site_label_1
_geom_bond_atom_site_label_2
_geom_bond_distance
_geom_bond_site_symmetry_2
_geom_bond_publ_flag
Rh(1) Cl(1) 2.466(3) . yes
Rh(1) Cl(2) 2.467(2) . yes
Rh(1) N(1) 2.133(7) . yes
Rh(1) C(1) 2.136(10) . yes
Rh(1) C(2) 2.160(9) . yes
Rh(1) C(3) 2.142(10) . yes
Rh(1) C(4) 2.163(10) . yes
Rh(1) C(5) 2.156(10) . yes
Rh(2) Cl(1) 2.474(3) . yes
Rh(2) Cl(2) 2.459(3) . yes
Rh(2) N(2) 2.153(8) . yes
Rh(2) C(11) 2.165(10) . yes
Rh(2) C(12) 2.169(9) . yes
Rh(2) C(13) 2.143(10) . yes
Rh(2) C(14) 2.173(10) . yes
Rh(2) C(15) 2.18(1) . yes
S(1) O(1) 1.36(1) . yes
S(1) O(2) 1.41(1) . yes
S(1) O(3) 1.423(9) . yes
S(1) C(25) 1.67(2) . yes
S(2) O(4) 1.32(1) . yes
S(2) O(5) 1.47(1) . yes
S(2) O(6) 1.40(1) . yes
S(2) C(26) 1.71(2) . yes
F(1) C(25) 1.37(2) . yes
F(2) C(25) 1.35(2) . yes
F(3) C(25) 1.31(2) . yes
F(4) C(26) 1.24(2) . yes
F(5) C(26) 1.35(2) . yes
F(6) C(26) 1.27(2) . yes
O(7) C(27) 1.44(3) . yes
N(1) C(21) 1.35(1) . yes
N(1) C(22) 1.32(1) . yes
N(2) C(23) 1.35(1) . yes
N(2) C(24) 1.37(1) . yes
C(1) C(2) 1.42(1) . yes
C(1) C(5) 1.46(1) . yes
C(1) C(6) 1.52(2) . yes
C(2) C(3) 1.42(1) . yes
C(2) C(7) 1.46(1) . yes
C(3) C(4) 1.44(1) . yes
C(3) C(8) 1.49(1) . yes
C(4) C(5) 1.40(1) . yes
C(4) C(9) 1.50(2) . yes
C(5) C(10) 1.55(2) . yes
C(11) C(12) 1.40(2) . yes
C(11) C(15) 1.45(2) . yes
C(11) C(16) 1.48(1) . yes
C(12) C(13) 1.47(1) . yes
C(12) C(17) 1.50(2) . yes
C(13) C(14) 1.43(2) . yes
C(13) C(18) 1.48(2) . yes
C(14) C(15) 1.41(2) . yes
C(14) C(19) 1.50(2) . yes
C(15) C(20) 1.48(2) . yes
C(21) C(24) 1.35(1) 3_556 yes
C(22) C(23) 1.38(1) 3_556 yes

loop_
_geom_contact_atom_site_label_1
_geom_contact_atom_site_label_2
_geom_contact_distance
_geom_contact_site_symmetry_2
F(1) C(20) 3.50(2) 4_455
F(2) O(7) 3.34(2) 3_556
F(2) C(18) 3.46(2) 3_556
F(2) C(27) 3.50(4) 3_556
F(3) C(20) 3.53(2) 4_455
F(3) O(5) 3.56(2) 1_455
F(4) C(20) 3.27(2) 4_555
F(5) C(27) 3.23(4) 3_556
F(5) C(8) 3.56(2) 3_556
F(6) C(18) 3.54(2) 3_656
O(1) C(1) 3.11(1) 4_555
O(1) C(5) 3.22(1) 4_555
O(1) C(2) 3.24(1) 4_555
O(1) C(4) 3.47(1) 4_555
O(1) C(3) 3.50(1) 4_555
O(1) C(18) 3.53(2) 1_556
O(1) C(19) 3.58(2) 1_556
O(2) C(11) 3.18(2) 4_455
O(2) C(16) 3.23(2) 4_455
O(2) C(6) 3.36(2) .
O(2) C(15) 3.48(2) 4_455
O(3) O(7) 2.86(2) 3_556
O(3) C(4) 3.36(1) 4_555
O(3) C(9) 3.46(2) 4_555
O(3) C(21) 3.46(1) .
O(3) C(6) 3.49(2) .
O(3) C(3) 3.56(1) 4_555
O(4) C(9) 3.33(2) 4_555
O(5) C(7) 3.49(2) 1_655
O(6) C(22) 3.27(2) 3_556
O(6) C(23) 3.45(2) .
O(6) C(8) 3.49(2) 3_556
O(7) C(24) 3.16(2) .
O(7) C(22) 3.26(2) .
O(7) C(21) 3.35(2) 3_556
O(7) C(23) 3.36(2) 3_556
C(16) C(19) 3.33(2) 4_555

loop_
_geom_torsion_atom_site_label_1
_geom_torsion_atom_site_label_2
_geom_torsion_atom_site_label_3
_geom_torsion_atom_site_label_4
_geom_torsion
_geom_torsion_site_symmetry_1
_geom_torsion_site_symmetry_2
_geom_torsion_site_symmetry_3
_geom_torsion_site_symmetry_4
_geom_torsion_publ_flag
Rh(1) Cl(1) Rh(2) Cl(2) 0.81(9) 1_555 1_555 1_555 1_555 yes
Rh(1) Cl(1) Rh(2) N(2) -87.9(2) 1_555 1_555 1_555 1_555 yes
Rh(1) Cl(1) Rh(2) C(11) 156.1(3) 1_555 1_555 1_555 1_555 yes
Rh(1) Cl(1) Rh(2) C(12) 178.2(4) 1_555 1_555 1_555 1_555 yes
Rh(1) Cl(1) Rh(2) C(13) 121.9(9) 1_555 1_555 1_555 1_555 yes
Rh(1) Cl(1) Rh(2) C(14) 90.6(4) 1_555 1_555 1_555 1_555 yes
Rh(1) Cl(1) Rh(2) C(15) 116.8(3) 1_555 1_555 1_555 1_555 yes
Rh(1) Cl(2) Rh(2) Cl(1) -0.81(9) 1_555 1_555 1_555 1_555 yes
Rh(1) Cl(2) Rh(2) N(2) 87.9(2) 1_555 1_555 1_555 1_555 yes
Rh(1) Cl(2) Rh(2) C(11) -100.4(7) 1_555 1_555 1_555 1_555 yes
Rh(1) Cl(2) Rh(2) C(12) -177.6(5) 1_555 1_555 1_555 1_555 yes
Rh(1) Cl(2) Rh(2) C(13) -164.7(3) 1_555 1_555 1_555 1_555 yes
Rh(1) Cl(2) Rh(2) C(14) -127.2(3) 1_555 1_555 1_555 1_555 yes
Rh(1) Cl(2) Rh(2) C(15) -95.5(4) 1_555 1_555 1_555 1_555 yes
Rh(1) N(1) C(21) C(24) 178.3(7) 1_555 1_555 1_555 3_556 yes
Rh(1) N(1) C(22) C(23) -178.7(7) 1_555 1_555 1_555 3_556 yes
Rh(1) C(1) C(2) C(3) -59.3(7) 1_555 1_555 1_555 1_555 yes
Rh(1) C(1) C(2) C(7) 122.0(10) 1_555 1_555 1_555 1_555 yes
Rh(1) C(1) C(5) C(4) 60.6(7) 1_555 1_555 1_555 1_555 yes
Rh(1) C(1) C(5) C(10) -120.9(10) 1_555 1_555 1_555 1_555 yes
Rh(1) C(2) C(1) C(5) 62.9(6) 1_555 1_555 1_555 1_555 yes
Rh(1) C(2) C(1) C(6) -121(1) 1_555 1_555 1_555 1_555 yes
Rh(1) C(2) C(3) C(4) -62.2(7) 1_555 1_555 1_555 1_555 yes
Rh(1) C(2) C(3) C(8) 122(1) 1_555 1_555 1_555 1_555 yes
Rh(1) C(3) C(2) C(1) 59.1(7) 1_555 1_555 1_555 1_555 yes
Rh(1) C(3) C(2) C(7) -122(1) 1_555 1_555 1_555 1_555 yes
Rh(1) C(3) C(4) C(5) -61.1(7) 1_555 1_555 1_555 1_555 yes
Rh(1) C(3) C(4) C(9) 120(1) 1_555 1_555 1_555 1_555 yes
Rh(1) C(4) C(3) C(2) 62.3(7) 1_555 1_555 1_555 1_555 yes
Rh(1) C(4) C(3) C(8) -121(1) 1_555 1_555 1_555 1_555 yes
Rh(1) C(4) C(5) C(1) -59.4(7) 1_555 1_555 1_555 1_555 yes
Rh(1) C(4) C(5) C(10) 122(1) 1_555 1_555 1_555 1_555 yes
Rh(1) C(5) C(1) C(2) -63.4(6) 1_555 1_555 1_555 1_555 yes
Rh(1) C(5) C(1) C(6) 120(1) 1_555 1_555 1_555 1_555 yes
Rh(1) C(5) C(4) C(3) 60.3(7) 1_555 1_555 1_555 1_555 yes
Rh(1) C(5) C(4) C(9) -121(1) 1_555 1_555 1_555 1_555 yes
Rh(2) Cl(1) Rh(1) Cl(2) -0.81(9) 1_555 1_555 1_555 1_555 yes
Rh(2) Cl(1) Rh(1) N(1) 87.2(2) 1_555 1_555 1_555 1_555 yes
Rh(2) Cl(1) Rh(1) C(1) -162.6(3) 1_555 1_555 1_555 1_555 yes
Rh(2) Cl(1) Rh(1) C(2) 179.0(4) 1_555 1_555 1_555 1_555 yes
Rh(2) Cl(1) Rh(1) C(3) -110.1(9) 1_555 1_555 1_555 1_555 yes
Rh(2) Cl(1) Rh(1) C(4) -93.2(3) 1_555 1_555 1_555 1_555 yes
Rh(2) Cl(1) Rh(1) C(5) -122.8(3) 1_555 1_555 1_555 1_555 yes
Rh(2) Cl(2) Rh(1) Cl(1) 0.81(9) 1_555 1_555 1_555 1_555 yes
Rh(2) Cl(2) Rh(1) N(1) -87.4(2) 1_555 1_555 1_555 1_555 yes
Rh(2) Cl(2) Rh(1) C(1) 113.5(9) 1_555 1_555 1_555 1_555 yes
Rh(2) Cl(2) Rh(1) C(2) -179.0(4) 1_555 1_555 1_555 1_555 yes
Rh(2) Cl(2) Rh(1) C(3) 162.1(3) 1_555 1_555 1_555 1_555 yes
Rh(2) Cl(2) Rh(1) C(4) 123.2(3) 1_555 1_555 1_555 1_555 yes
Rh(2) Cl(2) Rh(1) C(5) 94.7(3) 1_555 1_555 1_555 1_555 yes
Rh(2) N(2) C(23) C(22) -174.5(7) 1_555 1_555 1_555 3_556 yes
Rh(2) N(2) C(24) C(21) 174.9(7) 1_555 1_555 1_555 3_556 yes
Rh(2) C(11) C(12) C(13) 59.4(7) 1_555 1_555 1_555 1_555 yes
Rh(2) C(11) C(12) C(17) -120(1) 1_555 1_555 1_555 1_555 yes
Rh(2) C(11) C(15) C(14) -60.8(7) 1_555 1_555 1_555 1_555 yes
Rh(2) C(11) C(15) C(20) 120(1) 1_555 1_555 1_555 1_555 yes
Rh(2) C(12) C(11) C(15) -61.8(7) 1_555 1_555 1_555 1_555 yes
Rh(2) C(12) C(11) C(16) 121(1) 1_555 1_555 1_555 1_555 yes
Rh(2) C(12) C(13) C(14) 63.4(7) 1_555 1_555 1_555 1_555 yes
Rh(2) C(12) C(13) C(18) -121(1) 1_555 1_555 1_555 1_555 yes
Rh(2) C(13) C(12) C(11) -60.6(7) 1_555 1_555 1_555 1_555 yes
Rh(2) C(13) C(12) C(17) 119(1) 1_555 1_555 1_555 1_555 yes
Rh(2) C(13) C(14) C(15) 60.7(7) 1_555 1_555 1_555 1_555 yes
Rh(2) C(13) C(14) C(19) -121(1) 1_555 1_555 1_555 1_555 yes
Rh(2) C(14) C(13) C(12) -62.9(6) 1_555 1_555 1_555 1_555 yes
Rh(2) C(14) C(13) C(18) 121(1) 1_555 1_555 1_555 1_555 yes
Rh(2) C(14) C(15) C(11) 60.3(7) 1_555 1_555 1_555 1_555 yes
Rh(2) C(14) C(15) C(20) -121(1) 1_555 1_555 1_555 1_555 yes
Rh(2) C(15) C(11) C(12) 61.8(7) 1_555 1_555 1_555 1_555 yes
Rh(2) C(15) C(11) C(16) -121(1) 1_555 1_555 1_555 1_555 yes
Rh(2) C(15) C(14) C(13) -59.6(7) 1_555 1_555 1_555 1_555 yes
Rh(2) C(15) C(14) C(19) 122(1) 1_555 1_555 1_555 1_555 yes
Cl(1) Rh(1) N(1) C(21) 48.1(7) 1_555 1_555 1_555 1_555 yes
Cl(1) Rh(1) N(1) C(22) -134.8(7) 1_555 1_555 1_555 1_555 yes
Cl(1) Rh(1) C(1) C(2) -160.6(5) 1_555 1_555 1_555 1_555 yes
Cl(1) Rh(1) C(1) C(5) 84.3(6) 1_555 1_555 1_555 1_555 yes
Cl(1) Rh(1) C(1) C(6) -38(1) 1_555 1_555 1_555 1_555 yes
Cl(1) Rh(1) C(2) C(1) 29.4(8) 1_555 1_555 1_555 1_555 yes
Cl(1) Rh(1) C(2) C(3) 149.7(5) 1_555 1_555 1_555 1_555 yes
Cl(1) Rh(1) C(2) C(7) -88(1) 1_555 1_555 1_555 1_555 yes
Cl(1) Rh(1) C(3) C(2) -94(1) 1_555 1_555 1_555 1_555 yes
Cl(1) Rh(1) C(3) C(4) 22(1) 1_555 1_555 1_555 1_555 yes
Cl(1) Rh(1) C(3) C(8) 142.8(9) 1_555 1_555 1_555 1_555 yes
Cl(1) Rh(1) C(4) C(3) -171.1(5) 1_555 1_555 1_555 1_555 yes
Cl(1) Rh(1) C(4) C(5) -53.2(7) 1_555 1_555 1_555 1_555 yes
Cl(1) Rh(1) C(4) C(9) 68(1) 1_555 1_555 1_555 1_555 yes
Cl(1) Rh(1) C(5) C(1) -103.0(6) 1_555 1_555 1_555 1_555 yes
Cl(1) Rh(1) C(5) C(4) 137.3(6) 1_555 1_555 1_555 1_555 yes
Cl(1) Rh(1) C(5) C(10) 13(1) 1_555 1_555 1_555 1_555 yes
Cl(1) Rh(2) N(2) C(23) -52.4(7) 1_555 1_555 1_555 1_555 yes
Cl(1) Rh(2) N(2) C(24) 133.3(7) 1_555 1_555 1_555 1_555 yes
Cl(1) Rh(2) C(11) C(12) 152.9(6) 1_555 1_555 1_555 1_555 yes
Cl(1) Rh(2) C(11) C(15) -89.1(6) 1_555 1_555 1_555 1_555 yes
Cl(1) Rh(2) C(11) C(16) 32(1) 1_555 1_555 1_555 1_555 yes
Cl(1) Rh(2) C(12) C(11) -37.4(8) 1_555 1_555 1_555 1_555 yes
Cl(1) Rh(2) C(12) C(13) -156.1(5) 1_555 1_555 1_555 1_555 yes
Cl(1) Rh(2) C(12) C(17) 86(1) 1_555 1_555 1_555 1_555 yes
Cl(1) Rh(2) C(13) C(12) 73(1) 1_555 1_555 1_555 1_555 yes
Cl(1) Rh(2) C(13) C(14) -41(1) 1_555 1_555 1_555 1_555 yes
Cl(1) Rh(2) C(13) C(18) -163.8(8) 1_555 1_555 1_555 1_555 yes
Cl(1) Rh(2) C(14) C(13) 165.0(5) 1_555 1_555 1_555 1_555 yes
Cl(1) Rh(2) C(14) C(15) 45.5(7) 1_555 1_555 1_555 1_555 yes
Cl(1) Rh(2) C(14) C(19) -75(1) 1_555 1_555 1_555 1_555 yes
Cl(1) Rh(2) C(15) C(11) 97.0(6) 1_555 1_555 1_555 1_555 yes
Cl(1) Rh(2) C(15) C(14) -144.7(6) 1_555 1_555 1_555 1_555 yes
Cl(1) Rh(2) C(15) C(20) -23(1) 1_555 1_555 1_555 1_555 yes
Cl(2) Rh(1) N(1) C(21) 131.7(7) 1_555 1_555 1_555 1_555 yes
Cl(2) Rh(1) N(1) C(22) -51.3(7) 1_555 1_555 1_555 1_555 yes
Cl(2) Rh(1) C(1) C(2) 89.9(10) 1_555 1_555 1_555 1_555 yes
Cl(2) Rh(1) C(1) C(5) -25(1) 1_555 1_555 1_555 1_555 yes
Cl(2) Rh(1) C(1) C(6) -147.9(8) 1_555 1_555 1_555 1_555 yes
Cl(2) Rh(1) C(2) C(1) -150.8(5) 1_555 1_555 1_555 1_555 yes
Cl(2) Rh(1) C(2) C(3) -30.6(7) 1_555 1_555 1_555 1_555 yes
Cl(2) Rh(1) C(2) C(7) 90(1) 1_555 1_555 1_555 1_555 yes
Cl(2) Rh(1) C(3) C(2) 159.4(5) 1_555 1_555 1_555 1_555 yes
Cl(2) Rh(1) C(3) C(4) -83.2(6) 1_555 1_555 1_555 1_555 yes
Cl(2) Rh(1) C(3) C(8) 36(1) 1_555 1_555 1_555 1_555 yes
Cl(2) Rh(1) C(4) C(3) 103.1(6) 1_555 1_555 1_555 1_555 yes
Cl(2) Rh(1) C(4) C(5) -138.9(6) 1_555 1_555 1_555 1_555 yes
Cl(2) Rh(1) C(4) C(9) -17(1) 1_555 1_555 1_555 1_555 yes
Cl(2) Rh(1) C(5) C(1) 170.4(5) 1_555 1_555 1_555 1_555 yes
Cl(2) Rh(1) C(5) C(4) 50.7(7) 1_555 1_555 1_555 1_555 yes
Cl(2) Rh(1) C(5) C(10) -72(1) 1_555 1_555 1_555 1_555 yes
Cl(2) Rh(2) N(2) C(23) -135.9(7) 1_555 1_555 1_555 1_555 yes
Cl(2) Rh(2) N(2) C(24) 49.8(7) 1_555 1_555 1_555 1_555 yes
Cl(2) Rh(2) C(11) C(12) -111.1(8) 1_555 1_555 1_555 1_555 yes
Cl(2) Rh(2) C(11) C(15) 6(1) 1_555 1_555 1_555 1_555 yes
Cl(2) Rh(2) C(11) C(16) 128(1) 1_555 1_555 1_555 1_555 yes
Cl(2) Rh(2) C(12) C(11) 138.3(6) 1_555 1_555 1_555 1_555 yes
Cl(2) Rh(2) C(12) C(13) 19.5(10) 1_555 1_555 1_555 1_555 yes
Cl(2) Rh(2) C(12) C(17) -98(1) 1_555 1_555 1_555 1_555 yes
Cl(2) Rh(2) C(13) C(12) -168.3(6) 1_555 1_555 1_555 1_555 yes
Cl(2) Rh(2) C(13) C(14) 76.2(6) 1_555 1_555 1_555 1_555 yes
Cl(2) Rh(2) C(13) C(18) -45(1) 1_555 1_555 1_555 1_555 yes
Cl(2) Rh(2) C(14) C(13) -110.4(6) 1_555 1_555 1_555 1_555 yes
Cl(2) Rh(2) C(14) C(15) 130.1(6) 1_555 1_555 1_555 1_555 yes
Cl(2) Rh(2) C(14) C(19) 9(1) 1_555 1_555 1_555 1_555 yes
Cl(2) Rh(2) C(15) C(11) -176.8(5) 1_555 1_555 1_555 1_555 yes
Cl(2) Rh(2) C(15) C(14) -58.5(7) 1_555 1_555 1_555 1_555 yes
Cl(2) Rh(2) C(15) C(20) 62(1) 1_555 1_555 1_555 1_555 yes
F(1) C(25) S(1) O(1) 53(1) 1_555 1_555 1_555 1_555 yes
F(1) C(25) S(1) O(2) -65(1) 1_555 1_555 1_555 1_555 yes
F(1) C(25) S(1) O(3) 177(1) 1_555 1_555 1_555 1_555 yes
F(2) C(25) S(1) O(1) -59(1) 1_555 1_555 1_555 1_555 yes
F(2) C(25) S(1) O(2) -179(1) 1_555 1_555 1_555 1_555 yes
F(2) C(25) S(1) O(3) 63(1) 1_555 1_555 1_555 1_555 yes
F(3) C(25) S(1) O(1) -179(1) 1_555 1_555 1_555 1_555 yes
F(3) C(25) S(1) O(2) 60(1) 1_555 1_555 1_555 1_555 yes
F(3) C(25) S(1) O(3) -56(1) 1_555 1_555 1_555 1_555 yes
F(4) C(26) S(2) O(4) -53(2) 1_555 1_555 1_555 1_555 yes
F(4) C(26) S(2) O(5) 61(2) 1_555 1_555 1_555 1_555 yes
F(4) C(26) S(2) O(6) -178(2) 1_555 1_555 1_555 1_555 yes
F(5) C(26) S(2) O(4) 66(1) 1_555 1_555 1_555 1_555 yes
F(5) C(26) S(2) O(5) -177(1) 1_555 1_555 1_555 1_555 yes
F(5) C(26) S(2) O(6) -57(1) 1_555 1_555 1_555 1_555 yes
F(6) C(26) S(2) O(4) 173(1) 1_555 1_555 1_555 1_555 yes
F(6) C(26) S(2) O(5) -71(1) 1_555 1_555 1_555 1_555 yes
F(6) C(26) S(2) O(6) 48(2) 1_555 1_555 1_555 1_555 yes
N(1) Rh(1) C(1) C(2) -67.8(6) 1_555 1_555 1_555 1_555 yes
N(1) Rh(1) C(1) C(5) 177.1(6) 1_555 1_555 1_555 1_555 yes
N(1) Rh(1) C(1) C(6) 54(1) 1_555 1_555 1_555 1_555 yes
N(1) Rh(1) C(2) C(1) 119.5(6) 1_555 1_555 1_555 1_555 yes
N(1) Rh(1) C(2) C(3) -120.3(6) 1_555 1_555 1_555 1_555 yes
N(1) Rh(1) C(2) C(7) 1(1) 1_555 1_555 1_555 1_555 yes
N(1) Rh(1) C(3) C(2) 67.1(6) 1_555 1_555 1_555 1_555 yes
N(1) Rh(1) C(3) C(4) -175.6(6) 1_555 1_555 1_555 1_555 yes
N(1) Rh(1) C(3) C(8) -55(1) 1_555 1_555 1_555 1_555 yes
N(1) Rh(1) C(4) C(3) 8(1) 1_555 1_555 1_555 1_555 yes
N(1) Rh(1) C(4) C(5) 126.1(7) 1_555 1_555 1_555 1_555 yes
N(1) Rh(1) C(4) C(9) -112(1) 1_555 1_555 1_555 1_555 yes
N(1) Rh(1) C(5) C(1) -5(1) 1_555 1_555 1_555 1_555 yes
N(1) Rh(1) C(5) C(4) -125.1(8) 1_555 1_555 1_555 1_555 yes
N(1) Rh(1) C(5) C(10) 111(1) 1_555 1_555 1_555 1_555 yes
N(1) C(21) C(24) N(2) 0(1) 1_555 1_555 3_556 3_556 yes
N(1) C(22) C(23) N(2) 0(1) 1_555 1_555 3_556 3_556 yes
N(2) Rh(2) C(11) C(12) 59.7(7) 1_555 1_555 1_555 1_555 yes
N(2) Rh(2) C(11) C(15) 177.7(6) 1_555 1_555 1_555 1_555 yes
N(2) Rh(2) C(11) C(16) -61(1) 1_555 1_555 1_555 1_555 yes
N(2) Rh(2) C(12) C(11) -128.9(6) 1_555 1_555 1_555 1_555 yes
N(2) Rh(2) C(12) C(13) 112.4(7) 1_555 1_555 1_555 1_555 yes
N(2) Rh(2) C(12) C(17) -5(1) 1_555 1_555 1_555 1_555 yes
N(2) Rh(2) C(13) C(12) -74.9(7) 1_555 1_555 1_555 1_555 yes
N(2) Rh(2) C(13) C(14) 169.5(6) 1_555 1_555 1_555 1_555 yes
N(2) Rh(2) C(13) C(18) 47(1) 1_555 1_555 1_555 1_555 yes
N(2) Rh(2) C(14) C(13) -17.6(10) 1_555 1_555 1_555 1_555 yes
N(2) Rh(2) C(14) C(15) -137.1(7) 1_555 1_555 1_555 1_555 yes
N(2) Rh(2) C(14) C(19) 101(1) 1_555 1_555 1_555 1_555 yes
N(2) Rh(2) C(15) C(11) -4(1) 1_555 1_555 1_555 1_555 yes
N(2) Rh(2) C(15) C(14) 113.6(9) 1_555 1_555 1_555 1_555 yes
N(2) Rh(2) C(15) C(20) -125(1) 1_555 1_555 1_555 1_555 yes
C(1) Rh(1) N(1) C(21) -55.5(8) 1_555 1_555 1_555 1_555 yes
C(1) Rh(1) N(1) C(22) 121.5(7) 1_555 1_555 1_555 1_555 yes
C(1) Rh(1) C(2) C(3) 120.2(9) 1_555 1_555 1_555 1_555 yes
C(1) Rh(1) C(2) C(7) -118(1) 1_555 1_555 1_555 1_555 yes
C(1) Rh(1) C(3) C(2) -36.4(6) 1_555 1_555 1_555 1_555 yes
C(1) Rh(1) C(3) C(4) 81.0(7) 1_555 1_555 1_555 1_555 yes
C(1) Rh(1) C(3) C(8) -159(1) 1_555 1_555 1_555 1_555 yes
C(1) Rh(1) C(4) C(3) -80.4(6) 1_555 1_555 1_555 1_555 yes
C(1) Rh(1) C(4) C(5) 37.6(6) 1_555 1_555 1_555 1_555 yes
C(1) Rh(1) C(4) C(9) 158(1) 1_555 1_555 1_555 1_555 yes
C(1) Rh(1) C(5) C(4) -119.7(9) 1_555 1_555 1_555 1_555 yes
C(1) Rh(1) C(5) C(10) 116(1) 1_555 1_555 1_555 1_555 yes
C(1) C(2) Rh(1) C(3) -120.2(9) 1_555 1_555 1_555 1_555 yes
C(1) C(2) Rh(1) C(4) -82.0(7) 1_555 1_555 1_555 1_555 yes
C(1) C(2) Rh(1) C(5) -39.9(6) 1_555 1_555 1_555 1_555 yes
C(1) C(2) C(3) C(4) -3(1) 1_555 1_555 1_555 1_555 yes
C(1) C(2) C(3) C(8) -178(1) 1_555 1_555 1_555 1_555 yes
C(1) C(5) Rh(1) C(2) 38.8(6) 1_555 1_555 1_555 1_555 yes
C(1) C(5) Rh(1) C(3) 81.6(6) 1_555 1_555 1_555 1_555 yes
C(1) C(5) Rh(1) C(4) 119.7(9) 1_555 1_555 1_555 1_555 yes
C(1) C(5) C(4) C(3) 0(1) 1_555 1_555 1_555 1_555 yes
C(1) C(5) C(4) C(9) 179.5(10) 1_555 1_555 1_555 1_555 yes
C(2) Rh(1) N(1) C(21) -90.8(7) 1_555 1_555 1_555 1_555 yes
C(2) Rh(1) N(1) C(22) 86.2(7) 1_555 1_555 1_555 1_555 yes
C(2) Rh(1) C(1) C(5) -115.1(9) 1_555 1_555 1_555 1_555 yes
C(2) Rh(1) C(1) C(6) 122(1) 1_555 1_555 1_555 1_555 yes
C(2) Rh(1) C(3) C(4) 117.4(9) 1_555 1_555 1_555 1_555 yes
C(2) Rh(1) C(3) C(8) -122(1) 1_555 1_555 1_555 1_555 yes
C(2) Rh(1) C(4) C(3) -37.7(6) 1_555 1_555 1_555 1_555 yes
C(2) Rh(1) C(4) C(5) 80.3(6) 1_555 1_555 1_555 1_555 yes
C(2) Rh(1) C(4) C(9) -158(1) 1_555 1_555 1_555 1_555 yes
C(2) Rh(1) C(5) C(4) -80.9(7) 1_555 1_555 1_555 1_555 yes
C(2) Rh(1) C(5) C(10) 155(1) 1_555 1_555 1_555 1_555 yes
C(2) C(1) Rh(1) C(3) 36.2(6) 1_555 1_555 1_555 1_555 yes
C(2) C(1) Rh(1) C(4) 79.3(7) 1_555 1_555 1_555 1_555 yes
C(2) C(1) Rh(1) C(5) 115.1(9) 1_555 1_555 1_555 1_555 yes
C(2) C(1) C(5) C(4) -2(1) 1_555 1_555 1_555 1_555 yes
C(2) C(1) C(5) C(10) 175.7(9) 1_555 1_555 1_555 1_555 yes
C(2) C(3) Rh(1) C(4) -117.4(9) 1_555 1_555 1_555 1_555 yes
C(2) C(3) Rh(1) C(5) -80.5(6) 1_555 1_555 1_555 1_555 yes
C(2) C(3) C(4) C(5) 1(1) 1_555 1_555 1_555 1_555 yes
C(2) C(3) C(4) C(9) -177(1) 1_555 1_555 1_555 1_555 yes
C(3) Rh(1) N(1) C(21) -125.8(7) 1_555 1_555 1_555 1_555 yes
C(3) Rh(1) N(1) C(22) 51.2(8) 1_555 1_555 1_555 1_555 yes
C(3) Rh(1) C(1) C(5) -78.9(6) 1_555 1_555 1_555 1_555 yes
C(3) Rh(1) C(1) C(6) 158(1) 1_555 1_555 1_555 1_555 yes
C(3) Rh(1) C(2) C(7) 121(1) 1_555 1_555 1_555 1_555 yes
C(3) Rh(1) C(4) C(5) 118.0(9) 1_555 1_555 1_555 1_555 yes
C(3) Rh(1) C(4) C(9) -120(1) 1_555 1_555 1_555 1_555 yes
C(3) Rh(1) C(5) C(4) -38.1(6) 1_555 1_555 1_555 1_555 yes
C(3) Rh(1) C(5) C(10) -161(1) 1_555 1_555 1_555 1_555 yes
C(3) C(2) Rh(1) C(4) 38.2(6) 1_555 1_555 1_555 1_555 yes
C(3) C(2) Rh(1) C(5) 80.3(6) 1_555 1_555 1_555 1_555 yes
C(3) C(2) C(1) C(5) 3(1) 1_555 1_555 1_555 1_555 yes
C(3) C(2) C(1) C(6) 179.4(10) 1_555 1_555 1_555 1_555 yes
C(3) C(4) Rh(1) C(5) -118.0(9) 1_555 1_555 1_555 1_555 yes
C(3) C(4) C(5) C(10) -177.5(10) 1_555 1_555 1_555 1_555 yes
C(4) Rh(1) N(1) C(21) -131.3(8) 1_555 1_555 1_555 1_555 yes
C(4) Rh(1) N(1) C(22) 45(1) 1_555 1_555 1_555 1_555 yes
C(4) Rh(1) C(1) C(5) -35.8(6) 1_555 1_555 1_555 1_555 yes
C(4) Rh(1) C(1) C(6) -158(1) 1_555 1_555 1_555 1_555 yes
C(4) Rh(1) C(2) C(7) 159(1) 1_555 1_555 1_555 1_555 yes
C(4) Rh(1) C(3) C(8) 119(1) 1_555 1_555 1_555 1_555 yes
C(4) Rh(1) C(5) C(10) -123(1) 1_555 1_555 1_555 1_555 yes
C(4) C(3) Rh(1) C(5) 36.9(6) 1_555 1_555 1_555 1_555 yes
C(4) C(3) C(2) C(7) 175.6(10) 1_555 1_555 1_555 1_555 yes
C(4) C(5) C(1) C(6) -178.6(10) 1_555 1_555 1_555 1_555 yes
C(5) Rh(1) N(1) C(21) -51(1) 1_555 1_555 1_555 1_555 yes
C(5) Rh(1) N(1) C(22) 125.2(8) 1_555 1_555 1_555 1_555 yes
C(5) Rh(1) C(1) C(6) -122(1) 1_555 1_555 1_555 1_555 yes
C(5) Rh(1) C(2) C(7) -158(1) 1_555 1_555 1_555 1_555 yes
C(5) Rh(1) C(3) C(8) 156(1) 1_555 1_555 1_555 1_555 yes
C(5) Rh(1) C(4) C(9) 121(1) 1_555 1_555 1_555 1_555 yes
C(5) C(1) C(2) C(7) -175.1(9) 1_555 1_555 1_555 1_555 yes
C(5) C(4) C(3) C(8) 177.1(10) 1_555 1_555 1_555 1_555 yes
C(6) C(1) C(2) C(7) 0(1) 1_555 1_555 1_555 1_555 yes
C(6) C(1) C(5) C(10) 0(1) 1_555 1_555 1_555 1_555 yes
C(7) C(2) C(3) C(8) 0(1) 1_555 1_555 1_555 1_555 yes
C(8) C(3) C(4) C(9) -1(1) 1_555 1_555 1_555 1_555 yes
C(9) C(4) C(5) C(10) 1(1) 1_555 1_555 1_555 1_555 yes
C(11) Rh(2) N(2) C(23) 47.9(8) 1_555 1_555 1_555 1_555 yes
C(11) Rh(2) N(2) C(24) -126.4(7) 1_555 1_555 1_555 1_555 yes
C(11) Rh(2) C(12) C(13) -118.7(9) 1_555 1_555 1_555 1_555 yes
C(11) Rh(2) C(12) C(17) 123(1) 1_555 1_555 1_555 1_555 yes
C(11) Rh(2) C(13) C(12) 36.2(7) 1_555 1_555 1_555 1_555 yes
C(11) Rh(2) C(13) C(14) -79.3(7) 1_555 1_555 1_555 1_555 yes
C(11) Rh(2) C(13) C(18) 158(1) 1_555 1_555 1_555 1_555 yes
C(11) Rh(2) C(14) C(13) 81.7(7) 1_555 1_555 1_555 1_555 yes
C(11) Rh(2) C(14) C(15) -37.8(7) 1_555 1_555 1_555 1_555 yes
C(11) Rh(2) C(14) C(19) -158(1) 1_555 1_555 1_555 1_555 yes
C(11) Rh(2) C(15) C(14) 118.3(9) 1_555 1_555 1_555 1_555 yes
C(11) Rh(2) C(15) C(20) -120(1) 1_555 1_555 1_555 1_555 yes
C(11) C(12) Rh(2) C(13) 118.7(9) 1_555 1_555 1_555 1_555 yes
C(11) C(12) Rh(2) C(14) 80.1(7) 1_555 1_555 1_555 1_555 yes
C(11) C(12) Rh(2) C(15) 38.0(6) 1_555 1_555 1_555 1_555 yes
C(11) C(12) C(13) C(14) 2(1) 1_555 1_555 1_555 1_555 yes
C(11) C(12) C(13) C(18) 178(1) 1_555 1_555 1_555 1_555 yes
C(11) C(15) Rh(2) C(12) -36.9(6) 1_555 1_555 1_555 1_555 yes
C(11) C(15) Rh(2) C(13) -81.3(7) 1_555 1_555 1_555 1_555 yes
C(11) C(15) Rh(2) C(14) -118.3(9) 1_555 1_555 1_555 1_555 yes
C(11) C(15) C(14) C(13) 0(1) 1_555 1_555 1_555 1_555 yes
C(11) C(15) C(14) C(19) -176.9(10) 1_555 1_555 1_555 1_555 yes
C(12) Rh(2) N(2) C(23) 79.9(7) 1_555 1_555 1_555 1_555 yes
C(12) Rh(2) N(2) C(24) -94.4(7) 1_555 1_555 1_555 1_555 yes
C(12) Rh(2) C(11) C(15) 118.1(9) 1_555 1_555 1_555 1_555 yes
C(12) Rh(2) C(11) C(16) -120(1) 1_555 1_555 1_555 1_555 yes
C(12) Rh(2) C(13) C(14) -115.6(9) 1_555 1_555 1_555 1_555 yes
C(12) Rh(2) C(13) C(18) 122(1) 1_555 1_555 1_555 1_555 yes
C(12) Rh(2) C(14) C(13) 39.7(6) 1_555 1_555 1_555 1_555 yes
C(12) Rh(2) C(14) C(15) -79.8(7) 1_555 1_555 1_555 1_555 yes
C(12) Rh(2) C(14) C(19) 159(1) 1_555 1_555 1_555 1_555 yes
C(12) Rh(2) C(15) C(14) 81.4(7) 1_555 1_555 1_555 1_555 yes
C(12) Rh(2) C(15) C(20) -157(1) 1_555 1_555 1_555 1_555 yes
C(12) C(11) Rh(2) C(13) -38.2(6) 1_555 1_555 1_555 1_555 yes
C(12) C(11) Rh(2) C(14) -81.2(7) 1_555 1_555 1_555 1_555 yes
C(12) C(11) Rh(2) C(15) -118.1(9) 1_555 1_555 1_555 1_555 yes
C(12) C(11) C(15) C(14) 1(1) 1_555 1_555 1_555 1_555 yes
C(12) C(11) C(15) C(20) -177(1) 1_555 1_555 1_555 1_555 yes
C(12) C(13) Rh(2) C(14) 115.6(9) 1_555 1_555 1_555 1_555 yes
C(12) C(13) Rh(2) C(15) 79.3(7) 1_555 1_555 1_555 1_555 yes
C(12) C(13) C(14) C(15) -2(1) 1_555 1_555 1_555 1_555 yes
C(12) C(13) C(14) C(19) 175.5(10) 1_555 1_555 1_555 1_555 yes
C(13) Rh(2) N(2) C(23) 118.3(7) 1_555 1_555 1_555 1_555 yes
C(13) Rh(2) N(2) C(24) -56.0(7) 1_555 1_555 1_555 1_555 yes
C(13) Rh(2) C(11) C(15) 79.8(7) 1_555 1_555 1_555 1_555 yes
C(13) Rh(2) C(11) C(16) -159(1) 1_555 1_555 1_555 1_555 yes
C(13) Rh(2) C(12) C(17) -117(1) 1_555 1_555 1_555 1_555 yes
C(13) Rh(2) C(14) C(15) -119.5(9) 1_555 1_555 1_555 1_555 yes
C(13) Rh(2) C(14) C(19) 119(1) 1_555 1_555 1_555 1_555 yes
C(13) Rh(2) C(15) C(14) 37.1(6) 1_555 1_555 1_555 1_555 yes
C(13) Rh(2) C(15) C(20) 157(1) 1_555 1_555 1_555 1_555 yes
C(13) C(12) Rh(2) C(14) -38.6(7) 1_555 1_555 1_555 1_555 yes
C(13) C(12) Rh(2) C(15) -80.7(7) 1_555 1_555 1_555 1_555 yes
C(13) C(12) C(11) C(15) -2(1) 1_555 1_555 1_555 1_555 yes
C(13) C(12) C(11) C(16) -178.9(10) 1_555 1_555 1_555 1_555 yes
C(13) C(14) Rh(2) C(15) 119.5(9) 1_555 1_555 1_555 1_555 yes
C(13) C(14) C(15) C(20) 179(1) 1_555 1_555 1_555 1_555 yes
C(14) Rh(2) N(2) C(23) 129.7(8) 1_555 1_555 1_555 1_555 yes
C(14) Rh(2) N(2) C(24) -44.6(10) 1_555 1_555 1_555 1_555 yes
C(14) Rh(2) C(11) C(15) 36.8(6) 1_555 1_555 1_555 1_555 yes
C(14) Rh(2) C(11) C(16) 157(1) 1_555 1_555 1_555 1_555 yes
C(14) Rh(2) C(12) C(17) -156(1) 1_555 1_555 1_555 1_555 yes
C(14) Rh(2) C(13) C(18) -121(1) 1_555 1_555 1_555 1_555 yes
C(14) Rh(2) C(15) C(20) 120(1) 1_555 1_555 1_555 1_555 yes
C(14) C(13) Rh(2) C(15) -36.2(6) 1_555 1_555 1_555 1_555 yes
C(14) C(13) C(12) C(17) -177.3(10) 1_555 1_555 1_555 1_555 yes
C(14) C(15) C(11) C(16) 177(1) 1_555 1_555 1_555 1_555 yes
C(15) Rh(2) N(2) C(23) 51(1) 1_555 1_555 1_555 1_555 yes
C(15) Rh(2) N(2) C(24) -123.1(10) 1_555 1_555 1_555 1_555 yes
C(15) Rh(2) C(11) C(16) 121(1) 1_555 1_555 1_555 1_555 yes
C(15) Rh(2) C(12) C(17) 161(1) 1_555 1_555 1_555 1_555 yes
C(15) Rh(2) C(13) C(18) -158(1) 1_555 1_555 1_555 1_555 yes
C(15) Rh(2) C(14) C(19) -120(1) 1_555 1_555 1_555 1_555 yes
C(15) C(11) C(12) C(17) 177(1) 1_555 1_555 1_555 1_555 yes
C(15) C(14) C(13) C(18) -177(1) 1_555 1_555 1_555 1_555 yes
C(16) C(11) C(12) C(17) 1(1) 1_555 1_555 1_555 1_555 yes
C(16) C(11) C(15) C(20) -1(1) 1_555 1_555 1_555 1_555 yes
C(17) C(12) C(13) C(18) -1(1) 1_555 1_555 1_555 1_555 yes
C(18) C(13) C(14) C(19) 0(1) 1_555 1_555 1_555 1_555 yes
C(19) C(14) C(15) C(20) 1(1) 1_555 1_555 1_555 1_555 yes
C(21) N(1) C(22) C(23) -1(1) 1_555 1_555 1_555 3_556 yes
C(21) C(24) N(2) C(23) 0(1) 1_555 3_556 3_556 3_556 yes
C(22) N(1) C(21) C(24) 1(1) 1_555 1_555 1_555 3_556 yes
C(22) C(23) N(2) C(24) 0(1) 1_555 3_556 3_556 3_556 yes
